data_4085128
loop_
_publ_author_name
'Kindra, Douglas R.'
'Peterson, Jeffrey K.'
'Ziller, Joseph W.'
'Evans, William J.'

_publ_section_title
;
 Synthesis and Structure of Bis- and Tris-Benzyl Bismuth Complexes
;
_journal_issue 1
_journal_name_full Organometallics
_journal_page_first 395
_journal_paper_doi 10.1021/om5010786
_journal_volume 34
_journal_year 2015
_chemical_absolute_configuration ad
_chemical_formula_sum 'C26 H33 Bi N2'
_chemical_formula_weight 582.52
_chemical_name_systematic
; 
 ? 
;
_space_group_crystal_system hexagonal
_space_group_IT_number 169
_space_group_name_Hall 'P 61'
_space_group_name_H-M_alt 'P 61'
_symmetry_space_group_name_Hall 'P 61'
_symmetry_space_group_name_H-M 'P 61'
_atom_sites_solution_hydrogens geom
_atom_sites_solution_primary direct
_atom_sites_solution_secondary difmap
_audit_creation_method SHELXL-2014
_cell_angle_alpha 90
_cell_angle_beta 90
_cell_angle_gamma 120
_cell_formula_units_Z 6
_cell_length_a 9.7269(5)
_cell_length_b 9.7269(5)
_cell_length_c 43.282(2)
_cell_measurement_reflns_used 9955
_cell_measurement_temperature 133(2)
_cell_measurement_theta_max 28.68
_cell_measurement_theta_min 2.46
_cell_volume 3546.4(3)
_computing_cell_refinement 'Bruker SAINT 8.34a, 2013'
_computing_data_collection 'Bruker APEX2 2014.1-1, 2014'
_computing_data_reduction 'Bruker SAINT 8.34a, 2013'
_computing_molecular_graphics 'Bruker SHELXTL'
_computing_publication_material 'Bruker SHELXTL'
_computing_structure_refinement 'SHELXL-2014 (Sheldrick, 2014)'
_computing_structure_solution 'Bruker SHELXTL 2013/1'
_diffrn_ambient_temperature 133(2)
_diffrn_measured_fraction_theta_full 1.000
_diffrn_measured_fraction_theta_max 0.973
_diffrn_measurement_device_type 'Bruker SMART APEX II CCD'
_diffrn_measurement_method '\f and \w scans'
_diffrn_radiation_type MoK\a
_diffrn_radiation_wavelength 0.71073
_diffrn_reflns_av_R_equivalents 0.0287
_diffrn_reflns_av_unetI/netI 0.0189
_diffrn_reflns_Laue_measured_fraction_full 1.000
_diffrn_reflns_Laue_measured_fraction_max 0.973
_diffrn_reflns_limit_h_max 12
_diffrn_reflns_limit_h_min -12
_diffrn_reflns_limit_k_max 13
_diffrn_reflns_limit_k_min -12
_diffrn_reflns_limit_l_max 57
_diffrn_reflns_limit_l_min -57
_diffrn_reflns_number 42189
_diffrn_reflns_point_group_measured_fraction_full 0.999
_diffrn_reflns_point_group_measured_fraction_max 0.955
_diffrn_reflns_theta_full 25.500
_diffrn_reflns_theta_max 28.684
_diffrn_reflns_theta_min 2.418
_diffrn_source 'fine-focus sealed tube'
_exptl_absorpt_coefficient_mu 7.471
_exptl_absorpt_correction_T_max 0.3941
_exptl_absorpt_correction_T_min 0.2097
_exptl_absorpt_correction_type numerical
_exptl_absorpt_process_details 'Bruker SADABS 2014/2'
_exptl_crystal_colour colorless
_exptl_crystal_density_diffrn 1.637
_exptl_crystal_density_meas ?
_exptl_crystal_density_method not_measured
_exptl_crystal_description irregular
_exptl_crystal_F_000 1716
_exptl_crystal_size_max 0.344
_exptl_crystal_size_mid 0.252
_exptl_crystal_size_min 0.217
_refine_diff_density_max 0.883
_refine_diff_density_min -0.912
_refine_diff_density_rms 0.092
_refine_ls_abs_structure_details
; 
 Flack x determined using 2646 quotients [(I+)-(I-)]/[(I+)+(I-)] 
 (Parsons, Flack and Wagner, Acta Cryst. B69 (2013) 249-259). 
;
_refine_ls_abs_structure_Flack -0.030(3)
_refine_ls_extinction_method none
_refine_ls_goodness_of_fit_ref 1.106
_refine_ls_hydrogen_treatment constr
_refine_ls_matrix_type full
_refine_ls_number_parameters 266
_refine_ls_number_reflns 5814
_refine_ls_number_restraints 1
_refine_ls_restrained_S_all 1.106
_refine_ls_R_factor_all 0.0197
_refine_ls_R_factor_gt 0.0182
_refine_ls_shift/su_max 0.000
_refine_ls_shift/su_mean 0.000
_refine_ls_structure_factor_coef Fsqd
_refine_ls_weighting_details 'w=1/[\s^2^(Fo^2^)+(0.0124P)^2^+4.1435P] where P=(Fo^2^+2Fc^2^)/3'
_refine_ls_weighting_scheme calc
_refine_ls_wR_factor_gt 0.0361
_refine_ls_wR_factor_ref 0.0364
_reflns_Friedel_coverage 0.936
_reflns_Friedel_fraction_full 0.998
_reflns_Friedel_fraction_max 0.935
_reflns_number_gt 5611
_reflns_number_total 5814
_reflns_threshold_expression 'I > 2\s(I)'
_cod_data_source_file om5010786_si_002.cif
_cod_data_source_block dk34
_cod_depositor_comments
;
The following automatic conversions were performed:

'_exptl_crystal_density_meas' value 'not_measured' was changed to '?'
- the value is perceived as not measured.

Automatic conversion script
Id: cif_fix_values 3008 2015-01-20 13:52:24Z robertas 

 Adding full bibliography for 4085128--4085129.cif.
;
_cod_original_cell_volume 3546.4(4)
_cod_database_code 4085128
_shelx_space_group_comment
; 
The symmetry employed for this shelxl refinement is uniquely defined 
by the following loop, which should always be used as a source of 
symmetry information in preference to the above space-group names. 
They are only intended as comments. 
;
_shelx_estimated_absorpt_t_min 0.183
_shelx_estimated_absorpt_t_max 0.294
_shelxl_version_number 2014-3

loop_
_space_group_symop_operation_xyz
'x, y, z'
'-y, x-y, z+1/3'
'-x+y, -x, z+2/3'
'-x, -y, z+1/2'
'y, -x+y, z+5/6'
'x-y, x, z+1/6'

loop_
_atom_site_label
_atom_site_type_symbol
_atom_site_fract_x
_atom_site_fract_y
_atom_site_fract_z
_atom_site_U_iso_or_equiv
_atom_site_adp_type
_atom_site_occupancy
_atom_site_site_symmetry_order
_atom_site_calc_flag
_atom_site_refinement_flags_posn
_atom_site_refinement_flags_adp
Bi1 Bi 0.02410(2) 0.92391(2) 0.50005(2) 0.01354(4) Uani 1 1 d . .
N1 N 0.5044(4) 0.8755(5) 0.50916(8) 0.0167(8) Uani 1 1 d . .
N2 N -0.2373(4) 0.5829(5) 0.48708(9) 0.0170(8) Uani 1 1 d . .
C1 C 0.1167(5) 0.7806(5) 0.47450(9) 0.0137(8) Uani 1 1 d . .
C2 C 0.2688(5) 0.8000(5) 0.47600(10) 0.0151(8) Uani 1 1 d . .
C3 C 0.3056(6) 0.7018(6) 0.45841(11) 0.0194(9) Uani 1 1 d . .
H3A H 0.4094 0.7158 0.4594 0.023 Uiso 1 1 calc R U
C4 C 0.1936(6) 0.5855(6) 0.43973(11) 0.0233(10) Uani 1 1 d . .
H4A H 0.2207 0.5212 0.4276 0.028 Uiso 1 1 calc R U
C5 C 0.0406(6) 0.5623(6) 0.43864(11) 0.0205(10) Uani 1 1 d . .
H5A H -0.0373 0.4807 0.4260 0.025 Uiso 1 1 calc R U
C6 C 0.0012(5) 0.6574(5) 0.45588(10) 0.0154(9) Uani 1 1 d . .
C7 C 0.3986(5) 0.9261(5) 0.49611(11) 0.0156(9) Uani 1 1 d . .
H7A H 0.4619 1.0230 0.4836 0.019 Uiso 1 1 calc R U
H7B H 0.3489 0.9537 0.5132 0.019 Uiso 1 1 calc R U
C8 C 0.4213(6) 0.7512(6) 0.53191(11) 0.0240(10) Uani 1 1 d . .
H8A H 0.4951 0.7215 0.5410 0.036 Uiso 1 1 calc R U
H8B H 0.3337 0.6584 0.5219 0.036 Uiso 1 1 calc R U
H8C H 0.3792 0.7899 0.5482 0.036 Uiso 1 1 calc R U
C9 C 0.6432(6) 1.0104(6) 0.52262(11) 0.0230(10) Uani 1 1 d . .
H9A H 0.7073 0.9734 0.5334 0.035 Uiso 1 1 calc R U
H9B H 0.6093 1.0642 0.5373 0.035 Uiso 1 1 calc R U
H9C H 0.7067 1.0846 0.5062 0.035 Uiso 1 1 calc R U
C10 C -0.1686(5) 0.6238(6) 0.45592(10) 0.0169(9) Uani 1 1 d . .
H10A H -0.1714 0.7186 0.4484 0.020 Uiso 1 1 calc R U
H10B H -0.2330 0.5349 0.4416 0.020 Uiso 1 1 calc R U
C11 C -0.3860(6) 0.5855(6) 0.48843(12) 0.0230(10) Uani 1 1 d . .
H11A H -0.4320 0.5541 0.5091 0.035 Uiso 1 1 calc R U
H11B H -0.4604 0.5112 0.4732 0.035 Uiso 1 1 calc R U
H11C H -0.3653 0.6929 0.4839 0.035 Uiso 1 1 calc R U
C12 C -0.2641(6) 0.4264(5) 0.49600(12) 0.0251(10) Uani 1 1 d . .
H12A H -0.3034 0.4033 0.5173 0.038 Uiso 1 1 calc R U
H12B H -0.1641 0.4254 0.4946 0.038 Uiso 1 1 calc R U
H12C H -0.3426 0.3457 0.4821 0.038 Uiso 1 1 calc R U
C13 C 0.2413(5) 1.1824(5) 0.50011(15) 0.0226(9) Uani 1 1 d . .
H13A H 0.3412 1.1817 0.5041 0.027 Uiso 1 1 calc R U
H13B H 0.2503 1.2352 0.4800 0.027 Uiso 1 1 calc R U
C14 C 0.2083(5) 1.2651(5) 0.52549(11) 0.0189(9) Uani 1 1 d . .
C15 C 0.2869(6) 1.2986(6) 0.55376(12) 0.0260(11) Uani 1 1 d . .
H15A H 0.3697 1.2749 0.5566 0.031 Uiso 1 1 calc R U
C16 C 0.2471(6) 1.3658(6) 0.57788(13) 0.0303(12) Uani 1 1 d . .
H16A H 0.3019 1.3865 0.5970 0.036 Uiso 1 1 calc R U
C17 C 0.1289(7) 1.4028(6) 0.57436(13) 0.0313(12) Uani 1 1 d . .
H17A H 0.1017 1.4487 0.5909 0.038 Uiso 1 1 calc R U
C18 C 0.0496(7) 1.3723(6) 0.54629(12) 0.0281(11) Uani 1 1 d . .
H18A H -0.0320 1.3978 0.5436 0.034 Uiso 1 1 calc R U
C19 C 0.0889(6) 1.3047(6) 0.52213(12) 0.0221(10) Uani 1 1 d . .
H19A H 0.0342 1.2850 0.5030 0.026 Uiso 1 1 calc R U
C20 C 0.0687(5) 0.8618(6) 0.54889(10) 0.0193(9) Uani 1 1 d . .
H20A H 0.0802 0.7663 0.5482 0.023 Uiso 1 1 calc R U
H20B H 0.1675 0.9509 0.5575 0.023 Uiso 1 1 calc R U
C21 C -0.0694(5) 0.8314(6) 0.56852(10) 0.0172(9) Uani 1 1 d . .
C22 C -0.0774(5) 0.9558(6) 0.58270(12) 0.0219(11) Uani 1 1 d . .
H22A H 0.0084 1.0614 0.5806 0.026 Uiso 1 1 calc R U
C23 C -0.2102(7) 0.9266(7) 0.59996(12) 0.0274(11) Uani 1 1 d . .
H23A H -0.2142 1.0126 0.6094 0.033 Uiso 1 1 calc R U
C24 C -0.3356(6) 0.7749(8) 0.60343(12) 0.0321(13) Uani 1 1 d . .
H24A H -0.4261 0.7557 0.6151 0.038 Uiso 1 1 calc R U
C25 C -0.3281(6) 0.6510(7) 0.58968(13) 0.0326(13) Uani 1 1 d . .
H25A H -0.4141 0.5457 0.5920 0.039 Uiso 1 1 calc R U
C26 C -0.1968(6) 0.6784(6) 0.57253(12) 0.0252(11) Uani 1 1 d . .
H26A H -0.1936 0.5914 0.5633 0.030 Uiso 1 1 calc R U

loop_
_atom_site_aniso_label
_atom_site_aniso_U_11
_atom_site_aniso_U_22
_atom_site_aniso_U_33
_atom_site_aniso_U_23
_atom_site_aniso_U_13
_atom_site_aniso_U_12
Bi1 0.01198(7) 0.01333(8) 0.01550(6) -0.00033(7) 0.00056(6) 0.00646(6)
N1 0.0157(18) 0.023(2) 0.0142(19) -0.0015(14) -0.0018(14) 0.0121(16)
N2 0.0127(18) 0.0174(19) 0.0207(19) 0.0007(15) 0.0019(15) 0.0074(15)
C1 0.015(2) 0.015(2) 0.0075(19) 0.0031(15) 0.0012(15) 0.0051(17)
C2 0.017(2) 0.018(2) 0.0096(19) 0.0013(16) 0.0014(16) 0.0082(19)
C3 0.017(2) 0.021(2) 0.022(2) -0.0017(18) 0.0010(18) 0.011(2)
C4 0.025(2) 0.025(3) 0.020(2) -0.0062(19) 0.0012(19) 0.014(2)
C5 0.020(2) 0.021(2) 0.017(2) -0.0064(18) -0.0018(18) 0.0073(19)
C6 0.014(2) 0.020(2) 0.011(2) 0.0026(17) 0.0012(16) 0.0075(18)
C7 0.0121(19) 0.0149(19) 0.018(2) -0.0002(18) -0.0002(17) 0.0056(16)
C8 0.035(3) 0.024(3) 0.015(2) 0.0008(19) -0.002(2) 0.016(2)
C9 0.015(2) 0.030(3) 0.023(3) -0.005(2) -0.0028(18) 0.011(2)
C10 0.014(2) 0.020(2) 0.016(2) -0.0013(17) -0.0029(17) 0.0079(18)
C11 0.015(2) 0.025(3) 0.029(3) -0.005(2) -0.0013(19) 0.009(2)
C12 0.027(3) 0.022(2) 0.026(3) 0.007(2) 0.008(2) 0.013(2)
C13 0.015(2) 0.0086(18) 0.039(3) 0.004(2) 0.008(2) 0.0019(16)
C14 0.014(2) 0.012(2) 0.028(3) 0.0025(18) 0.0017(18) 0.0038(18)
C15 0.019(2) 0.021(2) 0.032(3) -0.001(2) -0.005(2) 0.005(2)
C16 0.030(3) 0.023(3) 0.023(3) -0.005(2) -0.006(2) 0.002(2)
C17 0.037(3) 0.023(3) 0.027(3) -0.006(2) 0.007(2) 0.010(2)
C18 0.032(3) 0.027(3) 0.030(3) -0.003(2) 0.002(2) 0.019(2)
C19 0.020(2) 0.018(2) 0.027(3) -0.0029(19) -0.0039(19) 0.009(2)
C20 0.020(2) 0.023(2) 0.017(2) 0.0020(18) 0.0013(18) 0.012(2)
C21 0.016(2) 0.023(2) 0.014(2) 0.0028(18) -0.0030(17) 0.010(2)
C22 0.018(2) 0.025(3) 0.022(2) -0.001(2) -0.001(2) 0.0107(19)
C23 0.031(3) 0.043(3) 0.018(2) -0.003(2) 0.002(2) 0.026(3)
C24 0.023(3) 0.057(4) 0.017(3) 0.016(2) 0.007(2) 0.020(3)
C25 0.019(3) 0.034(3) 0.037(3) 0.017(3) 0.004(2) 0.007(2)
C26 0.024(3) 0.023(3) 0.026(3) 0.002(2) -0.001(2) 0.010(2)

loop_
_atom_type_symbol
_atom_type_description
_atom_type_scat_dispersion_real
_atom_type_scat_dispersion_imag
_atom_type_scat_source
C C 0.0033 0.0016 'International Tables Vol C Tables 4.2.6.8 and 6.1.1.4'
H H 0.0000 0.0000 'International Tables Vol C Tables 4.2.6.8 and 6.1.1.4'
N N 0.0061 0.0033 'International Tables Vol C Tables 4.2.6.8 and 6.1.1.4'
Bi Bi -4.1077 10.2566 'International Tables Vol C Tables 4.2.6.8 and 6.1.1.4'

loop_
_geom_angle_atom_site_label_1
_geom_angle_atom_site_label_2
_geom_angle_atom_site_label_3
_geom_angle
C1 Bi1 C20 95.81(16)
C1 Bi1 C13 103.67(16)
C20 Bi1 C13 95.4(2)
C8 N1 C9 111.0(4)
C8 N1 C7 110.5(4)
C9 N1 C7 110.1(4)
C11 N2 C12 110.2(4)
C11 N2 C10 110.6(4)
C12 N2 C10 110.2(4)
C2 C1 C6 118.7(4)
C2 C1 Bi1 127.5(3)
C6 C1 Bi1 113.8(3)
C1 C2 C3 119.8(4)
C1 C2 C7 122.2(4)
C3 C2 C7 118.0(4)
C4 C3 C2 120.9(4)
C3 C4 C5 119.8(4)
C6 C5 C4 120.3(4)
C5 C6 C1 120.4(4)
C5 C6 C10 119.5(4)
C1 C6 C10 120.0(4)
N1 C7 C2 113.0(3)
N2 C10 C6 111.0(4)
C14 C13 Bi1 105.0(3)
C15 C14 C19 117.4(5)
C15 C14 C13 122.2(5)
C19 C14 C13 120.3(4)
C16 C15 C14 121.5(5)
C17 C16 C15 120.5(5)
C16 C17 C18 119.2(5)
C19 C18 C17 120.4(5)
C18 C19 C14 120.9(5)
C21 C20 Bi1 107.9(3)
C26 C21 C22 117.9(5)
C26 C21 C20 121.1(5)
C22 C21 C20 121.0(4)
C23 C22 C21 120.5(5)
C24 C23 C22 120.8(5)
C23 C24 C25 119.0(5)
C24 C25 C26 120.7(5)
C25 C26 C21 121.0(5)

loop_
_geom_bond_atom_site_label_1
_geom_bond_atom_site_label_2
_geom_bond_distance
Bi1 C1 2.287(4)
Bi1 C20 2.299(4)
Bi1 C13 2.340(4)
N1 C8 1.451(6)
N1 C9 1.454(6)
N1 C7 1.459(5)
N2 C11 1.460(6)
N2 C12 1.462(6)
N2 C10 1.469(6)
C1 C2 1.397(6)
C1 C6 1.414(6)
C2 C3 1.401(6)
C2 C7 1.519(6)
C3 C4 1.374(7)
C4 C5 1.390(7)
C5 C6 1.384(6)
C6 C10 1.516(6)
C13 C14 1.488(7)
C14 C15 1.392(7)
C14 C19 1.402(7)
C15 C16 1.386(8)
C16 C17 1.374(8)
C17 C18 1.389(8)
C18 C19 1.387(7)
C20 C21 1.489(6)
C21 C26 1.392(7)
C21 C22 1.393(7)
C22 C23 1.393(7)
C23 C24 1.374(8)
C24 C25 1.378(9)
C25 C26 1.383(8)
